data_1524605
loop_
_publ_author_name
'Jacobson, A.J.'
'Scanlon, J.C.'
'Cox, D.E.'
'Longo, J.M.'
'Poeppelmeier, K.R.'

_publ_section_title
;
 The preparation and characterization of Ba3 Te2 O9: a new oxide structure
;
_journal_name_full 'Materials Research Bulletin'
_journal_page_first 359
_journal_page_last 367
_journal_volume 16
_journal_year 1981
_chemical_formula_sum 'Ba3 O9 Te2'
_chemical_name_systematic 'Ba3 (Te2 O9)'
_space_group_IT_number 194
_symmetry_space_group_name_Hall '-P 6c 2c'
_symmetry_space_group_name_H-M 'P 63/m m c'
_cell_angle_alpha 90
_cell_angle_beta 90
_cell_angle_gamma 120
_cell_formula_units_Z 2
_cell_length_a 5.8603
_cell_length_b 5.8603
_cell_length_c 14.3037
_cell_volume 425.421
_citation_journal_id_ASTM MRBUAC
_cod_data_source_file Jacobson_MRBUAC_1981_489.cif
_cod_data_source_block Ba3O9Te2
_cod_original_cell_volume 425.4208
_cod_database_code 1524605

loop_
_symmetry_equiv_pos_as_xyz
x,y,z
x-y,x,z+1/2
-y,x-y,z
-x,-y,z+1/2
-x+y,-x,z
y,-x+y,z+1/2
-y,-x,-z+1/2
x-y,-y,-z
x,x-y,-z+1/2
y,x,-z
-x+y,y,-z+1/2
-x,-x+y,-z
-x,-y,-z
-x+y,-x,-z-1/2
y,-x+y,-z
x,y,-z-1/2
x-y,x,-z
-y,x-y,-z-1/2
y,x,z-1/2
-x+y,y,z
-x,-x+y,z-1/2
-y,-x,z
x-y,-y,z-1/2
x,x-y,z

loop_
_atom_site_label
_atom_site_type_symbol
_atom_site_fract_x
_atom_site_fract_y
_atom_site_fract_z
_atom_site_occupancy
_atom_site_U_iso_or_equiv
Ba2 Ba+2 0.3333 0.6667 0.063 1 0.0
Te1 Te+6 0 0 0.1493 1 0.0
O2 O-2 -0.1639 -0.3278 0.0906 1 0.0
Ba1 Ba+2 0.3333 0.6667 0.75 1 0.0
O1 O-2 0.1426 0.2852 0.25 1 0.0
